data_1515856
loop_
_publ_author_name
'Karim, Arif R.'
'Linden, Anthony'
'Baldridge, Kim K.'
'Siegel, Jay S.'

_publ_section_title
;
 Symmetry and polar-\p effects on the dynamics of enshrouded aryl-alkyne
 molecular rotors
;
_journal_issue 1
_journal_name_full 'Chemical Science'
_journal_page_first 102
_journal_paper_doi 10.1039/c0sc00117a
_journal_volume 1
_journal_year 2010
_chemical_formula_moiety 'C57 H53 N O4, 4(C H2 Cl2)'
_chemical_formula_sum 'C61 H61 Cl8 N O4'
_chemical_formula_weight 1155.78
_chemical_name_systematic
;
?
;
_space_group_IT_number 2
_symmetry_cell_setting triclinic
_symmetry_Int_Tables_number 2
_symmetry_space_group_name_Hall '-P 1'
_symmetry_space_group_name_H-M 'P -1'
_atom_sites_solution_hydrogens geom
_atom_sites_solution_primary direct
_atom_sites_solution_secondary difmap
_audit_creation_date 06-06-02
_audit_creation_method SHELXL-97
_cell_angle_alpha 85.7591(15)
_cell_angle_beta 88.8370(13)
_cell_angle_gamma 71.1797(13)
_cell_formula_units_Z 1
_cell_length_a 9.5501(2)
_cell_length_b 11.9607(3)
_cell_length_c 13.4618(3)
_cell_measurement_reflns_used 52011
_cell_measurement_temperature 160(1)
_cell_measurement_theta_max 25.0
_cell_measurement_theta_min 2.0
_cell_volume 1451.48(6)
_computing_cell_refinement 'DENZO-SMN (Otwinowski & Minor, 1997)'
_computing_data_collection 'COLLECT (Nonius, 2000)'
_computing_data_reduction 'DENZO-SMN and SCALEPACK (Otwinowski & Minor, 1997)'
_computing_molecular_graphics 'ORTEPII (Johnson, 1976)'
_computing_publication_material 'SHELXL97 and PLATON (Spek, 2006)'
_computing_structure_refinement 'SHELXL97 (Sheldrick, 1997)'
_computing_structure_solution 'SIR92 (Altomare et al., 1994)'
_diffrn_ambient_temperature 160(1)
_diffrn_detector '65 mm CCD camera on \k goniostat'
_diffrn_detector_area_resol_mean 9
_diffrn_measured_fraction_theta_full 0.992
_diffrn_measured_fraction_theta_max 0.992
_diffrn_measurement_device_type 'Nonius KappaCCD area-detector diffractometer'
_diffrn_measurement_method '\w scans with \k offsets'
_diffrn_radiation_monochromator 'horizontally mounted graphite crystal'
_diffrn_radiation_source 'Nonius FR590 sealed tube generator'
_diffrn_radiation_type 'Mo K\a'
_diffrn_radiation_wavelength 0.71073
_diffrn_reflns_av_R_equivalents 0.0671
_diffrn_reflns_av_sigmaI/netI 0.0615
_diffrn_reflns_limit_h_max 11
_diffrn_reflns_limit_h_min -11
_diffrn_reflns_limit_k_max 14
_diffrn_reflns_limit_k_min -14
_diffrn_reflns_limit_l_max 15
_diffrn_reflns_limit_l_min -15
_diffrn_reflns_number 19022
_diffrn_reflns_theta_full 24.99
_diffrn_reflns_theta_max 24.99
_diffrn_reflns_theta_min 2.25
_diffrn_standards_decay_% 0
_diffrn_standards_number 0
_exptl_absorpt_coefficient_mu 0.434
_exptl_absorpt_correction_T_max 0.967
_exptl_absorpt_correction_T_min 0.889
_exptl_absorpt_correction_type multi-scan
_exptl_absorpt_process_details '(Blessing, 1995)'
_exptl_crystal_colour colourless
_exptl_crystal_density_diffrn 1.322
_exptl_crystal_density_method 'not measured'
_exptl_crystal_description prism
_exptl_crystal_F_000 602
_exptl_crystal_size_max 0.25
_exptl_crystal_size_mid 0.20
_exptl_crystal_size_min 0.15
_refine_diff_density_max 0.270
_refine_diff_density_min -0.294
_refine_diff_density_rms 0.082
_refine_ls_extinction_coef 0.062(12)
_refine_ls_extinction_expression Fc^*^=kFc[1+0.001xFc^2^\l^3^/sin(2\q)]^-1/4^
_refine_ls_extinction_method SHELXL
_refine_ls_goodness_of_fit_ref 1.018
_refine_ls_hydrogen_treatment constr
_refine_ls_matrix_type full
_refine_ls_number_parameters 287
_refine_ls_number_reflns 5069
_refine_ls_number_restraints 0
_refine_ls_restrained_S_all 1.018
_refine_ls_R_factor_all 0.1006
_refine_ls_R_factor_gt 0.0786
_refine_ls_shift/su_max 0.001
_refine_ls_shift/su_mean 0.000
_refine_ls_structure_factor_coef Fsqd
_refine_ls_weighting_details 'w=1/[\s^2^(Fo^2^)+(0.1749P)^2^] where P=(Fo^2^+2Fc^2^)/3'
_refine_ls_weighting_scheme calc
_refine_ls_wR_factor_gt 0.2264
_refine_ls_wR_factor_ref 0.2454
_reflns_number_gt 3558
_reflns_number_total 5070
_reflns_threshold_expression 'I > 2\s(I)'
_cod_data_source_file c0sc00117a.txt
_cod_data_source_block SG0620
_cod_original_sg_symbol_H-M 'P -1 '
_cod_database_code 1515856

loop_
_symmetry_equiv_pos_as_xyz
'x, y, z'
'-x, -y, -z'

loop_
_atom_site_label
_atom_site_type_symbol
_atom_site_fract_x
_atom_site_fract_y
_atom_site_fract_z
_atom_site_U_iso_or_equiv
_atom_site_adp_type
_atom_site_occupancy
_atom_site_symmetry_multiplicity
_atom_site_calc_flag
_atom_site_refinement_flags
_atom_site_disorder_group
O1 O -0.4751(2) 0.56241(18) 0.71099(16) 0.0514(6) Uani 1 1 d . .
O2 O 0.6528(2) -0.24047(17) 0.92401(15) 0.0511(6) Uani 1 1 d . .
N10 N -0.1016(3) 0.1046(2) 0.95924(17) 0.0386(6) Uani 0.50 1 d P 1
C10 C -0.1016(3) 0.1046(2) 0.95924(17) 0.0386(6) Uani 0.50 1 d P 2
H10 H -0.1713 0.1757 0.9316 0.046 Uiso 0.50 1 calc PR 2
C1 C 0.1921(3) 0.2038(2) 0.67644(17) 0.0312(6) Uani 1 1 d . .
C2 C 0.1120(3) 0.3028(2) 0.61377(17) 0.0325(6) Uani 1 1 d . .
C3 C 0.1842(3) 0.3366(2) 0.53249(19) 0.0399(6) Uani 1 1 d . .
H3 H 0.1312 0.4017 0.4886 0.048 Uiso 1 1 calc R .
C4 C 0.3309(3) 0.2781(3) 0.5138(2) 0.0453(7) Uani 1 1 d . .
H4 H 0.3781 0.3036 0.4580 0.054 Uiso 1 1 calc R .
C5 C 0.4095(3) 0.1824(3) 0.5763(2) 0.0435(7) Uani 1 1 d . .
H5 H 0.5106 0.1423 0.5628 0.052 Uiso 1 1 calc R .
C6 C 0.3423(3) 0.1439(2) 0.65868(18) 0.0345(6) Uani 1 1 d . .
C7 C 0.1225(3) 0.1622(2) 0.76055(17) 0.0318(6) Uani 1 1 d . .
C8 C 0.0758(3) 0.1185(2) 0.83100(18) 0.0329(6) Uani 1 1 d . .
C9 C 0.0343(3) 0.0592(2) 0.91734(17) 0.0333(6) Uani 1 1 d . .
C11 C 0.1346(3) -0.0450(2) 0.95793(18) 0.0391(6) Uani 1 1 d . .
H11 H 0.2285 -0.0756 0.9274 0.047 Uiso 1 1 calc R .
C12 C -0.0462(3) 0.3700(2) 0.63706(17) 0.0321(6) Uani 1 1 d . .
C13 C -0.0762(3) 0.4587(2) 0.70411(19) 0.0368(6) Uani 1 1 d . .
C14 C -0.2210(3) 0.5208(2) 0.72550(19) 0.0379(6) Uani 1 1 d . .
H14 H -0.2416 0.5827 0.7695 0.046 Uiso 1 1 calc R .
C15 C -0.3363(3) 0.4946(2) 0.68402(19) 0.0364(6) Uani 1 1 d . .
C16 C -0.3082(3) 0.4069(2) 0.6194(2) 0.0400(6) Uani 1 1 d . .
H16 H -0.3879 0.3885 0.5913 0.048 Uiso 1 1 calc R .
C17 C -0.1618(3) 0.3441(2) 0.59457(19) 0.0387(6) Uani 1 1 d . .
C18 C 0.0484(3) 0.4861(3) 0.7522(3) 0.0600(9) Uani 1 1 d . .
H181 H 0.0083 0.5455 0.8006 0.090 Uiso 1 1 calc R .
H182 H 0.1037 0.5168 0.7010 0.090 Uiso 1 1 calc R .
H183 H 0.1147 0.4137 0.7863 0.090 Uiso 1 1 calc R .
C19 C -0.5981(3) 0.5311(3) 0.6786(3) 0.0646(10) Uani 1 1 d . .
H191 H -0.6008 0.5360 0.6056 0.097 Uiso 1 1 calc R .
H192 H -0.6900 0.5857 0.7036 0.097 Uiso 1 1 calc R .
H193 H -0.5880 0.4500 0.7043 0.097 Uiso 1 1 calc R .
C20 C -0.1338(4) 0.2496(3) 0.5216(3) 0.0684(10) Uani 1 1 d . .
H201 H -0.1006 0.2779 0.4581 0.103 Uiso 1 1 calc R .
H202 H -0.2253 0.2318 0.5109 0.103 Uiso 1 1 calc R .
H203 H -0.0573 0.1778 0.5482 0.103 Uiso 1 1 calc R .
C21 C 0.4280(3) 0.0432(2) 0.72840(18) 0.0344(6) Uani 1 1 d . .
C22 C 0.5183(3) 0.0620(2) 0.80086(19) 0.0371(6) Uani 1 1 d . .
C23 C 0.5945(3) -0.0318(2) 0.86841(19) 0.0398(6) Uani 1 1 d . .
H23 H 0.6554 -0.0188 0.9183 0.048 Uiso 1 1 calc R .
C24 C 0.5819(3) -0.1429(2) 0.86302(19) 0.0377(6) Uani 1 1 d . .
C25 C 0.4925(3) -0.1622(2) 0.78922(18) 0.0357(6) Uani 1 1 d . .
H25 H 0.4853 -0.2390 0.7845 0.043 Uiso 1 1 calc R .
C26 C 0.4150(3) -0.0699(2) 0.72332(17) 0.0335(6) Uani 1 1 d . .
C27 C 0.5387(4) 0.1809(3) 0.8075(2) 0.0548(8) Uani 1 1 d . .
H271 H 0.6086 0.1916 0.7563 0.082 Uiso 1 1 calc R .
H272 H 0.5776 0.1849 0.8735 0.082 Uiso 1 1 calc R .
H273 H 0.4433 0.2435 0.7971 0.082 Uiso 1 1 calc R .
C28 C 0.7471(3) -0.2248(3) 0.9995(2) 0.0530(8) Uani 1 1 d . .
H281 H 0.8269 -0.2000 0.9680 0.080 Uiso 1 1 calc R .
H282 H 0.7896 -0.2996 1.0395 0.080 Uiso 1 1 calc R .
H283 H 0.6893 -0.1638 1.0425 0.080 Uiso 1 1 calc R .
C29 C 0.3166(3) -0.0928(3) 0.6461(2) 0.0447(7) Uani 1 1 d . .
H291 H 0.3431 -0.1783 0.6399 0.067 Uiso 1 1 calc R .
H292 H 0.3301 -0.0536 0.5818 0.067 Uiso 1 1 calc R .
H293 H 0.2131 -0.0614 0.6666 0.067 Uiso 1 1 calc R .

loop_
_atom_site_aniso_label
_atom_site_aniso_U_11
_atom_site_aniso_U_22
_atom_site_aniso_U_33
_atom_site_aniso_U_23
_atom_site_aniso_U_13
_atom_site_aniso_U_12
O1 0.0310(10) 0.0477(12) 0.0740(14) -0.0086(10) 0.0105(9) -0.0102(8)
O2 0.0530(12) 0.0386(11) 0.0548(12) 0.0140(9) -0.0212(9) -0.0077(9)
N10 0.0380(13) 0.0403(13) 0.0333(12) 0.0121(9) 0.0031(9) -0.0100(10)
C10 0.0380(13) 0.0403(13) 0.0333(12) 0.0121(9) 0.0031(9) -0.0100(10)
C1 0.0312(12) 0.0347(13) 0.0261(12) 0.0053(9) 0.0010(9) -0.0103(10)
C2 0.0319(13) 0.0366(13) 0.0272(12) 0.0058(10) 0.0003(9) -0.0104(10)
C3 0.0404(14) 0.0413(14) 0.0345(14) 0.0119(11) 0.0002(11) -0.0113(11)
C4 0.0396(14) 0.0513(16) 0.0394(15) 0.0147(12) 0.0109(11) -0.0115(12)
C5 0.0310(13) 0.0530(16) 0.0394(15) 0.0091(12) 0.0059(11) -0.0068(12)
C6 0.0331(13) 0.0384(13) 0.0303(13) 0.0066(10) 0.0013(10) -0.0114(10)
C7 0.0281(12) 0.0332(12) 0.0308(13) 0.0038(10) -0.0012(9) -0.0065(10)
C8 0.0324(12) 0.0373(13) 0.0294(12) 0.0036(10) 0.0000(10) -0.0128(10)
C9 0.0363(13) 0.0426(14) 0.0241(12) 0.0031(10) 0.0004(9) -0.0182(11)
C11 0.0392(14) 0.0465(15) 0.0308(13) 0.0072(11) 0.0047(10) -0.0150(12)
C12 0.0318(12) 0.0350(13) 0.0266(12) 0.0090(10) -0.0002(9) -0.0092(10)
C13 0.0381(14) 0.0352(13) 0.0380(14) 0.0025(10) 0.0007(10) -0.0141(11)
C14 0.0410(14) 0.0355(13) 0.0367(14) -0.0023(10) 0.0041(10) -0.0119(11)
C15 0.0323(13) 0.0350(13) 0.0396(14) 0.0041(10) 0.0076(10) -0.0094(10)
C16 0.0312(13) 0.0412(14) 0.0473(15) 0.0002(12) -0.0016(11) -0.0119(11)
C17 0.0341(13) 0.0417(14) 0.0386(14) 0.0002(11) -0.0018(10) -0.0101(11)
C18 0.0435(17) 0.064(2) 0.074(2) -0.0237(17) -0.0075(15) -0.0148(15)
C19 0.0304(15) 0.0529(19) 0.109(3) -0.0050(18) 0.0081(16) -0.0127(13)
C20 0.0461(17) 0.076(2) 0.079(2) -0.0407(19) -0.0048(16) -0.0070(16)
C21 0.0294(12) 0.0373(14) 0.0316(13) 0.0037(10) 0.0034(10) -0.0053(10)
C22 0.0354(13) 0.0381(13) 0.0365(14) 0.0015(10) -0.0018(10) -0.0106(11)
C23 0.0424(14) 0.0389(14) 0.0366(14) 0.0020(11) -0.0084(11) -0.0114(11)
C24 0.0338(13) 0.0360(13) 0.0374(14) 0.0053(10) -0.0038(10) -0.0043(10)
C25 0.0344(13) 0.0328(13) 0.0371(14) 0.0004(10) -0.0013(10) -0.0074(10)
C26 0.0282(12) 0.0404(14) 0.0294(12) -0.0001(10) 0.0036(9) -0.0083(10)
C27 0.0629(19) 0.0398(15) 0.064(2) 0.0089(14) -0.0168(15) -0.0212(14)
C28 0.0541(18) 0.0499(17) 0.0475(17) 0.0123(13) -0.0196(13) -0.0084(14)
C29 0.0416(15) 0.0506(16) 0.0384(15) -0.0024(12) -0.0061(11) -0.0096(12)

loop_
_atom_type_symbol
_atom_type_description
_atom_type_number_in_cell
_atom_type_scat_dispersion_real
_atom_type_scat_dispersion_imag
_atom_type_scat_source
C C 61 0.0033 0.0016
; International Tables for Crystallography (1992).
Vol. C, Tables 4.2.6.8 and 6.1.1.4
;
H H 61 0.0000 0.0000
; International Tables for Crystallography (1992).
Vol. C, Tables 4.2.6.8 and 6.1.1.4
;
Cl Cl 8 0.0061 0.0033
; International Tables for Crystallography (1992).
Vol. C, Tables 4.2.6.8 and 6.1.1.4
;
N N 1 0.0106 0.0060
; International Tables for Crystallography (1992).
Vol. C, Tables 4.2.6.8 and 6.1.1.4
;
O O 4 0.1484 0.1585
; International Tables for Crystallography (1992).
Vol. C, Tables 4.2.6.8 and 6.1.1.4
;

loop_
_geom_angle_atom_site_label_1
_geom_angle_atom_site_label_2
_geom_angle_atom_site_label_3
_geom_angle
_geom_angle_site_symmetry_1
_geom_angle_site_symmetry_3
C15 O1 C19 117.9(2) . .
C24 O2 C28 116.7(2) . .
C9 N10 C11 118.1(2) . 2_557
C6 C1 C2 120.8(2) . .
C6 C1 C7 118.3(2) . .
C2 C1 C7 120.9(2) . .
C3 C2 C1 118.1(2) . .
C3 C2 C12 121.7(2) . .
C1 C2 C12 120.2(2) . .
C4 C3 C2 121.6(2) . .
C4 C3 H3 119.2 . .
C2 C3 H3 119.2 . .
C3 C4 C5 120.0(2) . .
C3 C4 H4 120.0 . .
C5 C4 H4 120.0 . .
C4 C5 C6 120.8(2) . .
C4 C5 H5 119.6 . .
C6 C5 H5 119.6 . .
C5 C6 C1 118.6(2) . .
C5 C6 C21 121.1(2) . .
C1 C6 C21 120.3(2) . .
C8 C7 C1 174.0(2) . .
C7 C8 C9 174.5(3) . .
N10 C9 C11 120.4(2) . .
N10 C9 C8 120.6(2) . .
C11 C9 C8 119.0(2) . .
N10 C11 C9 121.5(2) 2_557 .
C10 C11 H11 119.2 2_557 .
N10 C11 H11 119.2 2_557 .
C9 C11 H11 119.2 . .
C17 C12 C13 119.7(2) . .
C17 C12 C2 121.1(2) . .
C13 C12 C2 119.2(2) . .
C14 C13 C12 119.4(2) . .
C14 C13 C18 120.4(2) . .
C12 C13 C18 120.2(2) . .
C15 C14 C13 121.0(2) . .
C15 C14 H14 119.5 . .
C13 C14 H14 119.5 . .
C16 C15 O1 124.4(2) . .
C16 C15 C14 120.1(2) . .
O1 C15 C14 115.5(2) . .
C15 C16 C17 120.1(2) . .
C15 C16 H16 120.0 . .
C17 C16 H16 120.0 . .
C12 C17 C16 119.7(2) . .
C12 C17 C20 121.2(2) . .
C16 C17 C20 119.1(2) . .
C13 C18 H181 109.5 . .
C13 C18 H182 109.5 . .
H181 C18 H182 109.5 . .
C13 C18 H183 109.5 . .
H181 C18 H183 109.5 . .
H182 C18 H183 109.5 . .
O1 C19 H191 109.5 . .
O1 C19 H192 109.5 . .
H191 C19 H192 109.5 . .
O1 C19 H193 109.5 . .
H191 C19 H193 109.5 . .
H192 C19 H193 109.5 . .
C17 C20 H201 109.5 . .
C17 C20 H202 109.5 . .
H201 C20 H202 109.5 . .
C17 C20 H203 109.5 . .
H201 C20 H203 109.5 . .
H202 C20 H203 109.5 . .
C22 C21 C26 119.6(2) . .
C22 C21 C6 119.9(2) . .
C26 C21 C6 120.5(2) . .
C21 C22 C23 119.8(2) . .
C21 C22 C27 121.5(2) . .
C23 C22 C27 118.7(2) . .
C24 C23 C22 120.5(2) . .
C24 C23 H23 119.8 . .
C22 C23 H23 119.8 . .
O2 C24 C23 125.2(2) . .
O2 C24 C25 115.0(2) . .
C23 C24 C25 119.8(2) . .
C26 C25 C24 120.2(2) . .
C26 C25 H25 119.9 . .
C24 C25 H25 119.9 . .
C25 C26 C21 120.2(2) . .
C25 C26 C29 119.0(2) . .
C21 C26 C29 120.8(2) . .
C22 C27 H271 109.5 . .
C22 C27 H272 109.5 . .
H271 C27 H272 109.5 . .
C22 C27 H273 109.5 . .
H271 C27 H273 109.5 . .
H272 C27 H273 109.5 . .
O2 C28 H281 109.5 . .
O2 C28 H282 109.5 . .
H281 C28 H282 109.5 . .
O2 C28 H283 109.5 . .
H281 C28 H283 109.5 . .
H282 C28 H283 109.5 . .
C26 C29 H291 109.5 . .
C26 C29 H292 109.5 . .
H291 C29 H292 109.5 . .
C26 C29 H293 109.5 . .
H291 C29 H293 109.5 . .
H292 C29 H293 109.5 . .

loop_
_geom_bond_atom_site_label_1
_geom_bond_atom_site_label_2
_geom_bond_distance
_geom_bond_site_symmetry_2
O1 C15 1.370(3) .
O1 C19 1.428(4) .
O2 C24 1.366(3) .
O2 C28 1.433(3) .
N10 C9 1.363(3) .
N10 C11 1.366(3) 2_557
C1 C6 1.405(3) .
C1 C2 1.412(3) .
C1 C7 1.439(3) .
C2 C3 1.386(3) .
C2 C12 1.504(3) .
C3 C4 1.376(4) .
C3 H3 0.9500 .
C4 C5 1.382(4) .
C4 H4 0.9500 .
C5 C6 1.393(4) .
C5 H5 0.9500 .
C6 C21 1.493(3) .
C7 C8 1.196(3) .
C8 C9 1.432(3) .
C9 C11 1.386(4) .
C11 C10 1.366(3) 2_557
C11 H11 0.9500 .
C12 C17 1.383(4) .
C12 C13 1.399(4) .
C13 C14 1.379(4) .
C13 C18 1.502(4) .
C14 C15 1.377(4) .
C14 H14 0.9500 .
C15 C16 1.368(4) .
C16 C17 1.405(4) .
C16 H16 0.9500 .
C17 C20 1.508(4) .
C18 H181 0.9800 .
C18 H182 0.9800 .
C18 H183 0.9800 .
C19 H191 0.9800 .
C19 H192 0.9800 .
C19 H193 0.9800 .
C20 H201 0.9800 .
C20 H202 0.9800 .
C20 H203 0.9800 .
C21 C22 1.392(4) .
C21 C26 1.405(4) .
C22 C23 1.402(4) .
C22 C27 1.506(4) .
C23 C24 1.379(4) .
C23 H23 0.9500 .
C24 C25 1.402(4) .
C25 C26 1.382(3) .
C25 H25 0.9500 .
C26 C29 1.512(3) .
C27 H271 0.9800 .
C27 H272 0.9800 .
C27 H273 0.9800 .
C28 H281 0.9800 .
C28 H282 0.9800 .
C28 H283 0.9800 .
C29 H291 0.9800 .
C29 H292 0.9800 .
C29 H293 0.9800 .

loop_
_geom_torsion_atom_site_label_1
_geom_torsion_atom_site_label_2
_geom_torsion_atom_site_label_3
_geom_torsion_atom_site_label_4
_geom_torsion
_geom_torsion_site_symmetry_1
_geom_torsion_site_symmetry_4
C6 C1 C2 C3 2.1(4) . .
C7 C1 C2 C3 -178.4(2) . .
C6 C1 C2 C12 -176.6(2) . .
C7 C1 C2 C12 2.9(4) . .
C1 C2 C3 C4 -1.6(4) . .
C12 C2 C3 C4 177.1(2) . .
C2 C3 C4 C5 0.7(4) . .
C3 C4 C5 C6 -0.2(5) . .
C4 C5 C6 C1 0.7(4) . .
C4 C5 C6 C21 -177.8(3) . .
C2 C1 C6 C5 -1.7(4) . .
C7 C1 C6 C5 178.8(2) . .
C2 C1 C6 C21 176.9(2) . .
C7 C1 C6 C21 -2.7(4) . .
C11 N10 C9 C11 0.5(4) 2_557 .
C11 N10 C9 C8 -179.4(2) 2_557 .
N10 C9 C11 C10 -0.5(4) . 2_557
C8 C9 C11 C10 179.3(2) . 2_557
C3 C2 C12 C17 87.1(3) . .
C1 C2 C12 C17 -94.3(3) . .
C3 C2 C12 C13 -94.0(3) . .
C1 C2 C12 C13 84.7(3) . .
C17 C12 C13 C14 -1.2(4) . .
C2 C12 C13 C14 179.8(2) . .
C17 C12 C13 C18 178.9(3) . .
C2 C12 C13 C18 -0.1(4) . .
C12 C13 C14 C15 1.8(4) . .
C18 C13 C14 C15 -178.3(3) . .
C19 O1 C15 C16 7.4(4) . .
C19 O1 C15 C14 -173.6(3) . .
C13 C14 C15 C16 -1.0(4) . .
C13 C14 C15 O1 180.0(2) . .
O1 C15 C16 C17 178.5(2) . .
C14 C15 C16 C17 -0.5(4) . .
C13 C12 C17 C16 -0.2(4) . .
C2 C12 C17 C16 178.7(2) . .
C13 C12 C17 C20 179.6(3) . .
C2 C12 C17 C20 -1.4(4) . .
C15 C16 C17 C12 1.1(4) . .
C15 C16 C17 C20 -178.8(3) . .
C5 C6 C21 C22 79.7(3) . .
C1 C6 C21 C22 -98.8(3) . .
C5 C6 C21 C26 -102.0(3) . .
C1 C6 C21 C26 79.4(3) . .
C26 C21 C22 C23 -0.5(4) . .
C6 C21 C22 C23 177.8(2) . .
C26 C21 C22 C27 178.4(2) . .
C6 C21 C22 C27 -3.4(4) . .
C21 C22 C23 C24 0.6(4) . .
C27 C22 C23 C24 -178.3(3) . .
C28 O2 C24 C23 0.2(4) . .
C28 O2 C24 C25 179.0(2) . .
C22 C23 C24 O2 179.0(2) . .
C22 C23 C24 C25 0.2(4) . .
O2 C24 C25 C26 179.8(2) . .
C23 C24 C25 C26 -1.3(4) . .
C24 C25 C26 C21 1.5(4) . .
C24 C25 C26 C29 -178.5(2) . .
C22 C21 C26 C25 -0.6(4) . .
C6 C21 C26 C25 -178.8(2) . .
C22 C21 C26 C29 179.4(2) . .
C6 C21 C26 C29 1.2(3) . .
